data_2205281
loop_
_publ_author_name
'Bjernemose, Jens K.'
'Bond, Andrew D.'

_publ_section_title
;
 <i>meso</i>-1,2-Bis(pyridin-2-yl)ethane-1,2-diol
;
_journal_issue 3
_journal_name_full 'Acta Crystallographica Section E'
_journal_page_first o741
_journal_page_last o742
_journal_paper_doi 10.1107/S1600536805005222
_journal_volume 61
_journal_year 2005
_chemical_formula_moiety 'C12 H12 N2 O2'
_chemical_formula_sum 'C12 H12 N2 O2'
_chemical_formula_weight 216.24
_chemical_name_systematic
;
 meso-1,2-bis(pyridin-2-yl)-ethane-1,2-diol
;
_space_group_IT_number 14
_symmetry_cell_setting monoclinic
_symmetry_space_group_name_Hall '-P 2ybc'
_symmetry_space_group_name_H-M 'P 1 21/c 1'
_atom_sites_solution_hydrogens geom
_atom_sites_solution_primary direct
_atom_sites_solution_secondary difmap
_cell_angle_alpha 90.00
_cell_angle_beta 90.196(10)
_cell_angle_gamma 90.00
_cell_formula_units_Z 2
_cell_length_a 5.3155(14)
_cell_length_b 8.108(2)
_cell_length_c 11.737(3)
_cell_measurement_reflns_used 1853
_cell_measurement_temperature 180(2)
_cell_measurement_theta_max 25.08
_cell_measurement_theta_min 3.83
_cell_volume 505.8(2)
_computing_cell_refinement 'SAINT v.7.06a (Bruker, 2003)'
_computing_data_collection 'APEX2 v.1.0-22 (Bruker-Nonius, 2004)'
_computing_data_reduction 'SAINT v.7.06a (Bruker, 2003)'
_computing_molecular_graphics 'SHELXTL v.6.10 (Sheldrick, 2000)'
_computing_publication_material 'SHELXTL v.6.10 (Sheldrick, 2000)'
_computing_structure_refinement 'SHELXTL v.6.10 (Sheldrick, 2000)'
_computing_structure_solution 'SHELXTL v.6.10 (Sheldrick, 2000)'
_diffrn_ambient_temperature 180(2)
_diffrn_measured_fraction_theta_full 0.985
_diffrn_measured_fraction_theta_max 0.985
_diffrn_measurement_device_type 'Bruker-Nonius X8APEX-II CCD'
_diffrn_measurement_method 'thin-slice \w and \f scans'
_diffrn_radiation_monochromator graphite
_diffrn_radiation_source 'fine-focus sealed tube'
_diffrn_radiation_type MoK\a
_diffrn_radiation_wavelength 0.71073
_diffrn_reflns_av_R_equivalents 0.0429
_diffrn_reflns_av_sigmaI/netI 0.0759
_diffrn_reflns_limit_h_max 6
_diffrn_reflns_limit_h_min -7
_diffrn_reflns_limit_k_max 8
_diffrn_reflns_limit_k_min -10
_diffrn_reflns_limit_l_max 12
_diffrn_reflns_limit_l_min -15
_diffrn_reflns_number 6075
_diffrn_reflns_theta_full 28.34
_diffrn_reflns_theta_max 28.34
_diffrn_reflns_theta_min 3.83
_diffrn_standards_number 0
_exptl_absorpt_coefficient_mu 0.099
_exptl_absorpt_correction_T_max 0.992
_exptl_absorpt_correction_T_min 0.588
_exptl_absorpt_correction_type multi-scan
_exptl_absorpt_process_details
;
 SADABS v.2.10 (Sheldrick, 2003)
 Ratio of minimum to maximum apparent transmission:  0.592890
;
_exptl_crystal_colour 'pale orange'
_exptl_crystal_density_diffrn 1.420
_exptl_crystal_density_method 'not measured'
_exptl_crystal_description needle
_exptl_crystal_F_000 228
_exptl_crystal_size_max 0.30
_exptl_crystal_size_mid 0.08
_exptl_crystal_size_min 0.08
_refine_diff_density_max 0.317
_refine_diff_density_min -0.251
_refine_ls_extinction_method none
_refine_ls_goodness_of_fit_ref 1.108
_refine_ls_hydrogen_treatment constr
_refine_ls_matrix_type full
_refine_ls_number_parameters 75
_refine_ls_number_reflns 1236
_refine_ls_number_restraints 0
_refine_ls_restrained_S_all 1.108
_refine_ls_R_factor_all 0.0724
_refine_ls_R_factor_gt 0.0588
_refine_ls_shift/su_max 0.000
_refine_ls_shift/su_mean 0.000
_refine_ls_structure_factor_coef Fsqd
_refine_ls_weighting_details 'calc w=1/[\s^2^(Fo^2^)+(0.0396P)^2^+0.2558P] where P=(Fo^2^+2Fc^2^)/3'
_refine_ls_weighting_scheme calc
_refine_ls_wR_factor_gt 0.1381
_refine_ls_wR_factor_ref 0.1473
_reflns_number_gt 1026
_reflns_number_total 1236
_reflns_threshold_expression I>2\s(I)
_cod_data_source_file hg6145.cif
_cod_data_source_block I
_cod_original_sg_symbol_H-M 'P 21/c'
_cod_database_code 2205281
_cod_database_fobs_code 2205281

loop_
_symmetry_equiv_pos_as_xyz
'x, y, z'
'-x, y+1/2, -z+1/2'
'-x, -y, -z'
'x, -y-1/2, z-1/2'

loop_
_atom_site_label
_atom_site_fract_x
_atom_site_fract_y
_atom_site_fract_z
_atom_site_U_iso_or_equiv
_atom_site_adp_type
_atom_site_calc_flag
_atom_site_refinement_flags
_atom_site_occupancy
_atom_site_type_symbol
O1 0.2162(3) 0.1732(2) 0.49298(15) 0.0331(5) Uani d . 1 O
H1 0.3366 0.1713 0.4468 0.050 Uiso calc R 1 H
N1 0.3968(4) -0.1194(3) 0.66357(17) 0.0318(5) Uani d . 1 N
C1 0.1884(5) -0.0311(3) 0.6412(2) 0.0279(5) Uani d . 1 C
C2 0.0389(6) 0.0309(3) 0.7274(2) 0.0334(6) Uani d . 1 C
H2A -0.1091 0.0916 0.7098 0.040 Uiso calc R 1 H
C3 0.1081(6) 0.0033(3) 0.8400(2) 0.0363(6) Uani d . 1 C
H3A 0.0090 0.0458 0.9005 0.044 Uiso calc R 1 H
C4 0.3233(6) -0.0870(3) 0.8629(2) 0.0355(6) Uani d . 1 C
H4A 0.3747 -0.1079 0.9392 0.043 Uiso calc R 1 H
C5 0.4599(5) -0.1453(3) 0.7733(2) 0.0354(6) Uani d . 1 C
H5A 0.6074 -0.2075 0.7892 0.042 Uiso calc R 1 H
C6 0.1359(5) 0.0076(3) 0.5162(2) 0.0302(6) Uani d . 1 C
H6A 0.2362 -0.0697 0.4680 0.036 Uiso calc R 1 H

loop_
_atom_site_aniso_label
_atom_site_aniso_U_11
_atom_site_aniso_U_22
_atom_site_aniso_U_33
_atom_site_aniso_U_12
_atom_site_aniso_U_13
_atom_site_aniso_U_23
O1 0.0437(10) 0.0305(9) 0.0250(9) -0.0066(8) 0.0041(8) 0.0037(8)
N1 0.0324(11) 0.0366(11) 0.0265(9) 0.0023(9) 0.0010(9) 0.0053(9)
C1 0.0351(13) 0.0292(12) 0.0195(10) 0.0012(10) -0.0004(10) 0.0028(9)
C2 0.0400(15) 0.0358(14) 0.0245(12) 0.0068(11) 0.0029(11) 0.0008(10)
C3 0.0533(16) 0.0316(12) 0.0240(11) -0.0030(12) 0.0027(12) -0.0024(11)
C4 0.0537(17) 0.0356(14) 0.0170(10) -0.0097(13) -0.0083(11) 0.0075(10)
C5 0.0341(14) 0.0360(13) 0.0361(15) -0.0012(11) -0.0036(11) 0.0092(11)
C6 0.0404(14) 0.0322(12) 0.0179(10) 0.0034(10) 0.0042(10) 0.0013(9)

loop_
_atom_type_symbol
_atom_type_description
_atom_type_scat_dispersion_real
_atom_type_scat_dispersion_imag
_atom_type_scat_source
C C 0.0033 0.0016 'International Tables Vol C Tables 4.2.6.8 and 6.1.1.4'
H H 0.0000 0.0000 'International Tables Vol C Tables 4.2.6.8 and 6.1.1.4'
N N 0.0061 0.0033 'International Tables Vol C Tables 4.2.6.8 and 6.1.1.4'
O O 0.0106 0.0060 'International Tables Vol C Tables 4.2.6.8 and 6.1.1.4'

loop_
_geom_angle_atom_site_label_1
_geom_angle_atom_site_label_2
_geom_angle_atom_site_label_3
_geom_angle_site_symmetry_1
_geom_angle_site_symmetry_3
_geom_angle
C6 O1 H1 . . 109.5
C1 N1 C5 . . 118.2(2)
N1 C1 C2 . . 121.8(2)
N1 C1 C6 . . 116.4(2)
C2 C1 C6 . . 121.7(2)
C1 C2 C3 . . 119.1(3)
C1 C2 H2A . . 120.5
C3 C2 H2A . . 120.5
C4 C3 C2 . . 119.1(3)
C4 C3 H3A . . 120.4
C2 C3 H3A . . 120.4
C5 C4 C3 . . 118.4(2)
C5 C4 H4A . . 120.8
C3 C4 H4A . . 120.8
N1 C5 C4 . . 123.5(3)
N1 C5 H5A . . 118.3
C4 C5 H5A . . 118.3
O1 C6 C6 . 3_556 108.4(3)
O1 C6 C1 . . 108.79(19)
C6 C6 C1 3_556 . 113.6(3)
O1 C6 H6A . . 108.6
C6 C6 H6A 3_556 . 108.6
C1 C6 H6A . . 108.6

loop_
_geom_bond_atom_site_label_1
_geom_bond_atom_site_label_2
_geom_bond_site_symmetry_2
_geom_bond_distance
O1 C6 . 1.435(3)
O1 H1 . 0.840
N1 C1 . 1.344(3)
N1 C5 . 1.347(3)
C1 C2 . 1.383(3)
C1 C6 . 1.525(3)
C2 C3 . 1.389(4)
C2 H2A . 0.950
C3 C4 . 1.384(4)
C3 H3A . 0.950
C4 C5 . 1.365(4)
C4 H4A . 0.950
C5 H5A . 0.950
C6 C6 3_556 1.498(5)
C6 H6A . 1.000

loop_
_geom_hbond_atom_site_label_D
_geom_hbond_atom_site_label_H
_geom_hbond_atom_site_label_A
_geom_hbond_site_symmetry_A
_geom_hbond_distance_DH
_geom_hbond_distance_HA
_geom_hbond_distance_DA
_geom_hbond_angle_DHA
O1 H1 N1 3_656 0.84 1.97 2.797(3) 168.5

loop_
_geom_torsion_atom_site_label_1
_geom_torsion_atom_site_label_2
_geom_torsion_atom_site_label_3
_geom_torsion_atom_site_label_4
_geom_torsion_site_symmetry_4
_geom_torsion
C5 N1 C1 C2 . -0.7(4)
C5 N1 C1 C6 . 175.0(2)
N1 C1 C2 C3 . 1.0(4)
C6 C1 C2 C3 . -174.5(2)
C1 C2 C3 C4 . -0.7(4)
C2 C3 C4 C5 . 0.1(4)
C1 N1 C5 C4 . 0.1(4)
C3 C4 C5 N1 . 0.1(4)
N1 C1 C6 O1 . -99.9(2)
C2 C1 C6 O1 . 75.8(3)
N1 C1 C6 C6 3_556 139.2(3)
C2 C1 C6 C6 3_556 -45.1(4)
